data_2219989
loop_
_publ_author_name
'Wang, Jian-Ge'
'Qin, Jian-Hua'

_publ_section_title
;<i>catena</i>-Poly[[[diaqualanthanum(III)]-tetrakis[\m-<i>N</i>-(4-acetamidophenylsulfonyl)glycinato]-[diaqualanthanum(III)]-bis[\m-<i>N</i>-(4-acetamidophenylsulfonyl)glycinato]]
 4,4'-bipyridine disolvate tetradecahydrate]
;
_journal_coeditor_code SI2111
_journal_issue 11
_journal_name_full 'Acta Crystallographica Section E'
_journal_page_first m1364
_journal_page_last m1365
_journal_paper_doi 10.1107/S1600536808031450
_journal_volume 64
_journal_year 2008
_chemical_formula_iupac '[La2  (C10 H11 N2 O5 S)6 (H2 O)4], 2C10 H8 N2, 14H2 O'
_chemical_formula_moiety 'C60 H74 La2 N12 O34 S6, 2(C10 H8 N2), 14(H2 O)'
_chemical_formula_sum 'C80 H118 La2 N16 O48 S6'
_chemical_formula_weight 2542.08
_chemical_name_systematic
;
<i>catena</i>-Poly[[[diaqualanthanum(III)]-tetrakis[\m-<i>N</i>-(4-
acetamidophenylsulfonyl)glycinato]-[diaqualanthanum(III)]-bis[\m-<i>N</i>-
(4-acetamidophenylsulfonyl)glycinato]] 4,4'-bipyridine disolvate
tetradecahydrate]
;
_space_group_IT_number 2
_symmetry_cell_setting triclinic
_symmetry_space_group_name_Hall '-P 1'
_symmetry_space_group_name_H-M 'P -1'
_atom_sites_solution_hydrogens geom
_atom_sites_solution_primary direct
_atom_sites_solution_secondary difmap
_audit_creation_method SHELXL-97
_cell_angle_alpha 99.9710(10)
_cell_angle_beta 105.7580(10)
_cell_angle_gamma 93.6920(10)
_cell_formula_units_Z 1
_cell_length_a 9.6379(8)
_cell_length_b 16.9589(13)
_cell_length_c 17.6005(14)
_cell_measurement_reflns_used 6389
_cell_measurement_temperature 291(2)
_cell_measurement_theta_max 26.55
_cell_measurement_theta_min 2.45
_cell_volume 2707.9(4)
_computing_cell_refinement 'SAINT (Bruker, 1997)'
_computing_data_collection 'SMART (Bruker, 1997)'
_computing_data_reduction 'SAINT (Bruker, 1997)'
_computing_molecular_graphics 'SHELXTL (Sheldrick, 2008)'
_computing_publication_material 'SHELXTL (Sheldrick, 2008)'
_computing_structure_refinement 'SHELXL97 (Sheldrick, 2008)'
_computing_structure_solution 'SHELXS97 (Sheldrick, 2008)'
_diffrn_ambient_temperature 291(2)
_diffrn_measured_fraction_theta_full 0.993
_diffrn_measured_fraction_theta_max 0.993
_diffrn_measurement_device_type 'Bruker SMART CCD area-detector'
_diffrn_measurement_method '\f and \w'
_diffrn_radiation_monochromator graphite
_diffrn_radiation_source 'fine-focus sealed tube'
_diffrn_radiation_type MoK\a
_diffrn_radiation_wavelength 0.71073
_diffrn_reflns_av_R_equivalents 0.0281
_diffrn_reflns_av_sigmaI/netI 0.0441
_diffrn_reflns_limit_h_max 11
_diffrn_reflns_limit_h_min -11
_diffrn_reflns_limit_k_max 20
_diffrn_reflns_limit_k_min -20
_diffrn_reflns_limit_l_max 21
_diffrn_reflns_limit_l_min -21
_diffrn_reflns_number 20875
_diffrn_reflns_theta_full 25.50
_diffrn_reflns_theta_max 25.50
_diffrn_reflns_theta_min 2.40
_diffrn_standards_number 0
_exptl_absorpt_coefficient_mu 0.992
_exptl_absorpt_correction_T_max 0.9249
_exptl_absorpt_correction_T_min 0.7903
_exptl_absorpt_correction_type multi-scan
_exptl_absorpt_process_details '(SADABS; Bruker, 1997)'
_exptl_crystal_colour colorless
_exptl_crystal_density_diffrn 1.559
_exptl_crystal_density_method 'not measured'
_exptl_crystal_description block
_exptl_crystal_F_000 1304
_exptl_crystal_size_max 0.25
_exptl_crystal_size_mid 0.13
_exptl_crystal_size_min 0.08
_refine_diff_density_max 0.386
_refine_diff_density_min -0.479
_refine_ls_extinction_method none
_refine_ls_goodness_of_fit_ref 1.019
_refine_ls_hydrogen_treatment constr
_refine_ls_matrix_type full
_refine_ls_number_parameters 688
_refine_ls_number_reflns 10013
_refine_ls_number_restraints 0
_refine_ls_restrained_S_all 1.019
_refine_ls_R_factor_all 0.0400
_refine_ls_R_factor_gt 0.0315
_refine_ls_shift/su_max 0.001
_refine_ls_shift/su_mean 0.000
_refine_ls_structure_factor_coef Fsqd
_refine_ls_weighting_details 'w=1/[\s^2^(Fo^2^)+(0.0313P)^2^+0.7554P] where P=(Fo^2^+2Fc^2^)/3'
_refine_ls_weighting_scheme calc
_refine_ls_wR_factor_gt 0.0671
_refine_ls_wR_factor_ref 0.0718
_reflns_number_gt 8632
_reflns_number_total 10013
_reflns_threshold_expression I>2\s(I)
_cod_data_source_file si2111.cif
_cod_data_source_block I
_cod_depositor_comments
;
The following automatic conversions were performed:
'_symmetry_cell_setting' value 'Triclinic' changed to 'triclinic'
according to '/home/saulius/struct/CIF-dictionaries/cif_core.dic'
dictionary named 'cif_core.dic' version 2.4.1 from 2010-06-29.

Automatic conversion script
Id: cif_fix_enum 1527 2010-12-29 10:47:43Z saulius 

The following automatic conversions were performed:

'_symmetry_cell_setting' value 'Triclinic' changed to 'triclinic'
according to /home/saulius/struct/CIF-dictionaries/cif_core.dic
dictionary named 'cif_core.dic' version 2.4.1 from 2010-06-29.

Automatic conversion script
Id: cif_fix_values 1715 2011-07-08 13:25:40Z adriana 
;
_cod_database_code 2219989
_cod_database_fobs_code 2219989

loop_
_symmetry_equiv_pos_as_xyz
'x, y, z'
'-x, -y, -z'

loop_
_atom_site_type_symbol
_atom_site_label
_atom_site_fract_x
_atom_site_fract_y
_atom_site_fract_z
_atom_site_U_iso_or_equiv
_atom_site_adp_type
_atom_site_calc_flag
_atom_site_refinement_flags
_atom_site_occupancy
La La1 0.258177(16) 0.499734(10) -0.006109(9) 0.02304(6) Uani d . 1
S S1 0.89294(8) 0.61909(5) 0.34921(5) 0.03773(19) Uani d . 1
S S2 0.40219(7) 0.42159(4) 0.29358(4) 0.02678(16) Uani d . 1
S S3 0.79434(8) 0.25355(4) 0.15572(5) 0.03198(17) Uani d . 1
O O1 0.1618(2) 0.63523(12) 0.02011(13) 0.0401(5) Uani d . 1
H H1W 0.1905 0.6766 0.0076 0.060 Uiso d R 1
H H2W 0.0832 0.6385 0.0304 0.060 Uiso d R 1
O O2 0.1060(2) 0.35582(12) -0.05495(13) 0.0386(5) Uani d . 1
H H3W 0.1297 0.3181 -0.0310 0.058 Uiso d R 1
H H4W 0.0889 0.3404 -0.1041 0.058 Uiso d R 1
O O3 0.9777(3) 0.89637(17) 0.55106(19) 0.0810(9) Uani d . 1
H H5W 1.0301 0.9414 0.5706 0.121 Uiso d R 1
H H6W 1.0277 0.8587 0.5598 0.121 Uiso d R 1
O O4 0.0218(3) 0.72632(16) 0.20987(16) 0.0789(9) Uani d . 1
H H7W 0.0659 0.7723 0.2191 0.118 Uiso d R 1
H H8W 0.0159 0.7125 0.2516 0.118 Uiso d R 1
O O5 0.2932(4) 0.6603(2) 0.24267(18) 0.1020(11) Uani d . 1
H H9W 0.2167 0.6808 0.2264 0.153 Uiso d R 1
H H10W 0.3196 0.6362 0.2049 0.153 Uiso d R 1
O O6 0.4132(3) 0.64998(15) 0.39867(17) 0.0699(8) Uani d . 1
H H11W 0.3585 0.6546 0.3543 0.105 Uiso d R 1
H H12W 0.4297 0.6019 0.3966 0.105 Uiso d R 1
O O7 0.6218(3) 0.78156(17) 0.4194(2) 0.0926(10) Uani d . 1
H H13W 0.6996 0.7618 0.4238 0.139 Uiso d R 1
H H14W 0.5515 0.7454 0.4052 0.139 Uiso d R 1
O O8 0.6063(3) 0.91138(16) 0.34828(18) 0.0782(9) Uani d . 1
H H15W 0.5455 0.9364 0.3641 0.117 Uiso d R 1
H H16W 0.5898 0.8604 0.3557 0.117 Uiso d R 1
O O9 0.9044(4) 0.9414(2) 0.3991(2) 0.1052(11) Uani d . 1
H H17W 0.8183 0.9502 0.3867 0.158 Uiso d R 1
H H18W 0.9513 0.9024 0.4112 0.158 Uiso d R 1
O O10 0.6339(2) 0.56824(14) 0.10554(12) 0.0466(6) Uani d . 1
O O11 0.4217(2) 0.57523(12) 0.13048(12) 0.0365(5) Uani d . 1
O O12 1.0380(2) 0.61964(15) 0.34221(14) 0.0547(7) Uani d . 1
O O13 0.8544(3) 0.68756(14) 0.39538(14) 0.0525(6) Uani d . 1
O O14 0.8725(3) 0.23576(15) 0.42586(15) 0.0578(7) Uani d . 1
O O15 0.1129(2) 0.48426(12) 0.08728(11) 0.0336(5) Uani d . 1
O O16 -0.07047(19) 0.50076(12) 0.14005(11) 0.0338(5) Uani d . 1
O O17 0.53348(19) 0.41848(12) 0.27017(12) 0.0346(5) Uani d . 1
O O18 0.3960(2) 0.48139(12) 0.36059(12) 0.0397(5) Uani d . 1
O O19 0.4620(3) 0.04174(16) 0.3733(2) 0.0774(9) Uani d . 1
O O20 0.3830(2) 0.39887(12) 0.06651(12) 0.0353(5) Uani d . 1
O O21 0.6009(2) 0.39877(14) 0.04656(14) 0.0490(6) Uani d . 1
O O22 0.9197(2) 0.28575(13) 0.22222(13) 0.0436(5) Uani d . 1
O O23 0.8024(2) 0.24757(13) 0.07503(13) 0.0435(5) Uani d . 1
O O24 0.5300(4) -0.14674(17) 0.0583(2) 0.0925(11) Uani d . 1
N N1 0.1019(4) -0.1134(2) 0.2089(2) 0.0775(11) Uani d . 1
N N2 0.1528(3) 0.22331(19) 0.0229(2) 0.0563(8) Uani d . 1
N N3 0.7608(3) 0.33389(16) 0.48231(15) 0.0403(6) Uani d . 1
H H3 0.7066 0.3425 0.5138 0.048 Uiso calc R 1
N N4 0.7902(2) 0.60788(15) 0.25785(14) 0.0345(6) Uani d . 1
H H4 0.8214 0.5761 0.2250 0.041 Uiso d R 1
N N5 0.2777(3) 0.11179(16) 0.39024(17) 0.0453(7) Uani d . 1
H H5 0.2003 0.1090 0.4055 0.054 Uiso calc R 1
N N6 0.2788(2) 0.43271(14) 0.21596(14) 0.0299(5) Uani d . 1
H H6 0.2968 0.4242 0.1702 0.036 Uiso calc R 1
N N7 0.6052(3) -0.07706(17) 0.18688(19) 0.0569(8) Uani d . 1
H H7 0.6140 -0.0819 0.2357 0.068 Uiso calc R 1
N N8 0.6694(3) 0.30760(15) 0.16910(15) 0.0364(6) Uani d . 1
H H8 0.6871 0.3433 0.2127 0.044 Uiso calc R 1
C C1 0.0358(4) -0.0486(3) 0.2233(2) 0.0661(11) Uani d . 1
H H1 -0.0241 -0.0493 0.2568 0.079 Uiso calc R 1
C C2 0.0498(4) 0.0198(2) 0.1921(2) 0.0566(10) Uani d . 1
H H2 0.0004 0.0632 0.2048 0.068 Uiso calc R 1
C C3 0.1373(4) 0.0238(2) 0.1419(2) 0.0543(9) Uani d . 1
C C4 0.2095(5) -0.0430(3) 0.1278(3) 0.0819(15) Uani d . 1
H H4A 0.2716 -0.0434 0.0955 0.098 Uiso calc R 1
C C5 0.1892(6) -0.1087(3) 0.1616(4) 0.1008(18) Uani d . 1
H H5A 0.2391 -0.1525 0.1510 0.121 Uiso calc R 1
C C6 0.1388(4) 0.2322(2) 0.0971(2) 0.0538(9) Uani d . 1
H H6A 0.1310 0.2837 0.1229 0.065 Uiso calc R 1
C C7 0.1351(4) 0.1704(2) 0.1382(2) 0.0491(9) Uani d . 1
H H7A 0.1246 0.1806 0.1898 0.059 Uiso calc R 1
C C8 0.1470(4) 0.0932(2) 0.1023(2) 0.0478(9) Uani d . 1
C C9 0.1627(5) 0.0831(2) 0.0258(3) 0.0688(12) Uani d . 1
H H9 0.1717 0.0322 -0.0009 0.083 Uiso calc R 1
C C10 0.1652(5) 0.1486(3) -0.0111(3) 0.0710(12) Uani d . 1
H H10 0.1762 0.1399 -0.0627 0.085 Uiso calc R 1
C C11 0.7557(5) 0.2052(2) 0.5219(2) 0.0692(12) Uani d . 1
H H11A 0.6888 0.1607 0.4873 0.104 Uiso calc R 1
H H11B 0.7094 0.2352 0.5575 0.104 Uiso calc R 1
H H11C 0.8393 0.1853 0.5530 0.104 Uiso calc R 1
C C12 0.8020(4) 0.2592(2) 0.4717(2) 0.0442(8) Uani d . 1
C C13 0.7945(3) 0.39958(19) 0.44881(17) 0.0342(7) Uani d . 1
C C14 0.7545(4) 0.4732(2) 0.47753(18) 0.0436(8) Uani d . 1
H H14 0.7073 0.4773 0.5174 0.052 Uiso calc R 1
C C15 0.7837(4) 0.5404(2) 0.44775(18) 0.0426(8) Uani d . 1
H H15 0.7568 0.5897 0.4677 0.051 Uiso calc R 1
C C16 0.8528(3) 0.53434(18) 0.38848(17) 0.0326(7) Uani d . 1
C C17 0.8907(3) 0.4608(2) 0.35814(19) 0.0414(8) Uani d . 1
H H17 0.9350 0.4566 0.3171 0.050 Uiso calc R 1
C C18 0.8631(3) 0.3936(2) 0.38838(19) 0.0405(8) Uani d . 1
H H18 0.8903 0.3444 0.3684 0.049 Uiso calc R 1
C C19 0.6322(3) 0.60124(18) 0.24138(17) 0.0315(7) Uani d . 1
H H19A 0.6044 0.6521 0.2640 0.038 Uiso calc R 1
H H19B 0.6010 0.5600 0.2671 0.038 Uiso calc R 1
C C20 0.5574(3) 0.57995(16) 0.15174(17) 0.0278(6) Uani d . 1
C C21 0.2910(4) -0.0189(2) 0.4262(3) 0.0635(11) Uani d . 1
H H21A 0.2954 -0.0701 0.3941 0.095 Uiso calc R 1
H H21B 0.1918 -0.0127 0.4242 0.095 Uiso calc R 1
H H21C 0.3467 -0.0165 0.4810 0.095 Uiso calc R 1
C C22 0.3518(4) 0.0474(2) 0.3941(2) 0.0489(9) Uani d . 1
C C23 0.3099(3) 0.18314(18) 0.36461(19) 0.0371(7) Uani d . 1
C C24 0.2253(3) 0.24512(19) 0.3760(2) 0.0425(8) Uani d . 1
H H24 0.1507 0.2379 0.3993 0.051 Uiso calc R 1
C C25 0.2512(3) 0.31701(19) 0.35326(18) 0.0382(7) Uani d . 1
H H25 0.1944 0.3582 0.3613 0.046 Uiso calc R 1
C C26 0.3621(3) 0.32816(17) 0.31820(16) 0.0291(6) Uani d . 1
C C27 0.4451(3) 0.26621(19) 0.30571(19) 0.0396(8) Uani d . 1
H H27 0.5189 0.2734 0.2819 0.048 Uiso calc R 1
C C28 0.4193(4) 0.1935(2) 0.3285(2) 0.0448(8) Uani d . 1
H H28 0.4749 0.1520 0.3195 0.054 Uiso calc R 1
C C29 0.1371(3) 0.45656(18) 0.21862(17) 0.0293(6) Uani d . 1
H H29A 0.1504 0.5004 0.2643 0.035 Uiso calc R 1
H H29B 0.0794 0.4115 0.2267 0.035 Uiso calc R 1
C C30 0.0555(3) 0.48297(16) 0.14311(16) 0.0242(6) Uani d . 1
C C31 0.5402(6) -0.2210(2) 0.1623(3) 0.0936(16) Uani d . 1
H H31A 0.4702 -0.2606 0.1222 0.140 Uiso calc R 1
H H31B 0.5082 -0.2087 0.2096 0.140 Uiso calc R 1
H H31C 0.6322 -0.2418 0.1757 0.140 Uiso calc R 1
C C32 0.5558(4) -0.1454(2) 0.1296(3) 0.0618(11) Uani d . 1
C C33 0.6435(4) 0.00059(19) 0.1758(2) 0.0422(8) Uani d . 1
C C34 0.6969(4) 0.0612(2) 0.2442(2) 0.0486(9) Uani d . 1
H H34 0.7012 0.0497 0.2945 0.058 Uiso calc R 1
C C35 0.7435(4) 0.1381(2) 0.2387(2) 0.0449(8) Uani d . 1
H H35 0.7798 0.1779 0.2849 0.054 Uiso calc R 1
C C36 0.7356(3) 0.15532(17) 0.16363(18) 0.0328(7) Uani d . 1
C C37 0.6801(4) 0.0964(2) 0.0957(2) 0.0467(8) Uani d . 1
H H37 0.6738 0.1084 0.0454 0.056 Uiso calc R 1
C C38 0.6338(4) 0.0197(2) 0.1014(2) 0.0525(9) Uani d . 1
H H38 0.5958 -0.0196 0.0549 0.063 Uiso calc R 1
C C39 0.5270(3) 0.29862(17) 0.11036(17) 0.0307(7) Uani d . 1
H H39A 0.4526 0.2903 0.1368 0.037 Uiso calc R 1
H H39B 0.5182 0.2513 0.0688 0.037 Uiso calc R 1
C C40 0.5024(3) 0.37176(16) 0.07175(16) 0.0266(6) Uani d . 1

loop_
_atom_site_aniso_label
_atom_site_aniso_U_11
_atom_site_aniso_U_22
_atom_site_aniso_U_33
_atom_site_aniso_U_12
_atom_site_aniso_U_13
_atom_site_aniso_U_23
La1 0.01933(8) 0.02993(10) 0.02388(9) 0.00613(6) 0.00830(6) 0.01146(7)
S1 0.0345(4) 0.0441(5) 0.0298(4) -0.0070(4) 0.0029(3) 0.0090(4)
S2 0.0236(3) 0.0294(4) 0.0283(4) 0.0054(3) 0.0055(3) 0.0106(3)
S3 0.0291(4) 0.0326(4) 0.0405(4) 0.0096(3) 0.0136(3) 0.0156(3)
O1 0.0328(11) 0.0365(12) 0.0628(15) 0.0106(9) 0.0250(11) 0.0203(11)
O2 0.0398(12) 0.0346(12) 0.0428(13) 0.0061(10) 0.0122(10) 0.0104(10)
O3 0.0721(18) 0.0707(19) 0.130(3) 0.0270(15) 0.0518(19) 0.0552(19)
O4 0.115(2) 0.0629(19) 0.0624(18) -0.0146(17) 0.0333(18) 0.0175(15)
O5 0.098(2) 0.146(3) 0.068(2) 0.041(2) 0.0359(19) 0.009(2)
O6 0.091(2) 0.0465(16) 0.081(2) 0.0101(14) 0.0397(17) 0.0114(14)
O7 0.098(2) 0.065(2) 0.126(3) 0.0141(17) 0.040(2) 0.0344(19)
O8 0.099(2) 0.0625(18) 0.101(2) 0.0310(16) 0.0561(19) 0.0379(17)
O9 0.096(2) 0.106(3) 0.133(3) 0.020(2) 0.043(2) 0.056(2)
O10 0.0436(13) 0.0706(17) 0.0307(12) 0.0262(12) 0.0160(10) 0.0081(11)
O11 0.0286(11) 0.0454(13) 0.0337(12) 0.0027(9) 0.0060(9) 0.0081(10)
O12 0.0304(12) 0.0812(19) 0.0475(14) -0.0134(12) 0.0032(11) 0.0199(13)
O13 0.0668(16) 0.0419(14) 0.0428(14) -0.0031(12) 0.0101(12) 0.0044(11)
O14 0.0787(18) 0.0514(16) 0.0529(16) 0.0204(14) 0.0284(14) 0.0162(13)
O15 0.0289(10) 0.0503(13) 0.0288(11) 0.0078(9) 0.0136(9) 0.0178(10)
O16 0.0218(10) 0.0515(13) 0.0320(11) 0.0142(9) 0.0085(9) 0.0141(10)
O17 0.0224(10) 0.0384(12) 0.0452(12) 0.0048(9) 0.0084(9) 0.0156(10)
O18 0.0454(13) 0.0376(13) 0.0327(12) 0.0072(10) 0.0069(10) 0.0043(10)
O19 0.082(2) 0.0539(17) 0.132(3) 0.0332(15) 0.062(2) 0.0535(18)
O20 0.0316(11) 0.0431(13) 0.0377(12) 0.0163(10) 0.0119(10) 0.0173(10)
O21 0.0377(12) 0.0573(15) 0.0640(16) 0.0024(11) 0.0208(12) 0.0350(13)
O22 0.0305(11) 0.0435(13) 0.0537(14) 0.0036(10) 0.0049(11) 0.0132(11)
O23 0.0518(14) 0.0434(13) 0.0476(14) 0.0143(11) 0.0262(11) 0.0197(11)
O24 0.134(3) 0.0467(18) 0.070(2) -0.0152(17) -0.007(2) 0.0095(16)
N1 0.080(3) 0.065(2) 0.100(3) 0.018(2) 0.031(2) 0.036(2)
N2 0.0494(18) 0.049(2) 0.070(2) -0.0031(15) 0.0138(17) 0.0179(17)
N3 0.0515(16) 0.0413(16) 0.0330(15) 0.0045(13) 0.0189(13) 0.0102(12)
N4 0.0294(13) 0.0478(16) 0.0263(13) 0.0003(12) 0.0070(11) 0.0108(12)
N5 0.0483(16) 0.0425(17) 0.0569(18) 0.0110(13) 0.0227(14) 0.0273(14)
N6 0.0282(12) 0.0412(15) 0.0268(13) 0.0155(11) 0.0112(11) 0.0147(11)
N7 0.076(2) 0.0382(18) 0.059(2) 0.0015(16) 0.0182(17) 0.0183(15)
N8 0.0349(14) 0.0370(15) 0.0355(14) 0.0140(12) 0.0063(12) 0.0047(12)
C1 0.067(3) 0.071(3) 0.066(3) 0.010(2) 0.023(2) 0.025(2)
C2 0.059(2) 0.055(2) 0.059(2) 0.0136(19) 0.019(2) 0.0149(19)
C3 0.053(2) 0.049(2) 0.068(3) 0.0160(18) 0.023(2) 0.0154(19)
C4 0.090(3) 0.066(3) 0.126(4) 0.042(3) 0.067(3) 0.046(3)
C5 0.108(4) 0.071(3) 0.166(6) 0.050(3) 0.078(4) 0.061(4)
C6 0.048(2) 0.043(2) 0.066(3) 0.0040(17) 0.0122(19) 0.0064(19)
C7 0.045(2) 0.050(2) 0.051(2) 0.0071(17) 0.0121(17) 0.0077(18)
C8 0.045(2) 0.043(2) 0.057(2) 0.0082(16) 0.0160(18) 0.0119(18)
C9 0.091(3) 0.048(2) 0.076(3) 0.013(2) 0.040(3) 0.009(2)
C10 0.094(3) 0.062(3) 0.062(3) 0.000(2) 0.033(2) 0.010(2)
C11 0.098(3) 0.050(2) 0.073(3) 0.005(2) 0.040(3) 0.023(2)
C12 0.052(2) 0.040(2) 0.0368(19) 0.0004(16) 0.0081(17) 0.0077(15)
C13 0.0336(16) 0.0413(19) 0.0251(15) 0.0006(14) 0.0034(13) 0.0088(14)
C14 0.059(2) 0.049(2) 0.0317(17) 0.0097(17) 0.0246(16) 0.0124(15)
C15 0.056(2) 0.042(2) 0.0336(18) 0.0098(16) 0.0166(16) 0.0080(15)
C16 0.0313(16) 0.0404(18) 0.0241(15) 0.0005(14) 0.0040(13) 0.0085(13)
C17 0.0400(18) 0.054(2) 0.0367(18) 0.0067(16) 0.0195(15) 0.0121(16)
C18 0.0423(18) 0.043(2) 0.0413(19) 0.0145(15) 0.0167(16) 0.0116(15)
C19 0.0300(15) 0.0376(17) 0.0289(16) 0.0028(13) 0.0102(13) 0.0100(13)
C20 0.0350(16) 0.0223(15) 0.0267(15) 0.0062(12) 0.0088(13) 0.0056(12)
C21 0.073(3) 0.048(2) 0.083(3) 0.012(2) 0.028(2) 0.039(2)
C22 0.054(2) 0.043(2) 0.057(2) 0.0108(18) 0.0187(19) 0.0239(17)
C23 0.0407(18) 0.0351(18) 0.0403(18) 0.0054(14) 0.0119(15) 0.0197(15)
C24 0.0434(18) 0.045(2) 0.053(2) 0.0128(16) 0.0244(17) 0.0258(17)
C25 0.0384(17) 0.0415(19) 0.0447(19) 0.0167(15) 0.0184(15) 0.0205(15)
C26 0.0322(15) 0.0302(16) 0.0269(15) 0.0069(13) 0.0062(13) 0.0132(13)
C27 0.0406(18) 0.0427(19) 0.048(2) 0.0134(15) 0.0233(16) 0.0213(16)
C28 0.050(2) 0.0386(19) 0.059(2) 0.0211(16) 0.0268(18) 0.0228(17)
C29 0.0225(14) 0.0414(18) 0.0305(16) 0.0090(13) 0.0114(12) 0.0163(13)
C30 0.0197(13) 0.0260(15) 0.0277(15) 0.0002(11) 0.0071(12) 0.0075(12)
C31 0.130(4) 0.036(2) 0.116(4) -0.001(3) 0.032(4) 0.027(3)
C32 0.065(3) 0.037(2) 0.076(3) -0.0011(19) 0.006(2) 0.017(2)
C33 0.0458(19) 0.0318(18) 0.052(2) 0.0057(15) 0.0139(17) 0.0165(16)
C34 0.068(2) 0.042(2) 0.043(2) 0.0083(18) 0.0227(18) 0.0171(17)
C35 0.063(2) 0.0364(19) 0.0403(19) 0.0087(16) 0.0196(17) 0.0120(15)
C36 0.0364(16) 0.0282(16) 0.0378(17) 0.0121(13) 0.0118(14) 0.0126(14)
C37 0.064(2) 0.039(2) 0.0360(19) 0.0074(17) 0.0098(17) 0.0128(16)
C38 0.076(3) 0.036(2) 0.039(2) 0.0008(18) 0.0058(18) 0.0078(16)
C39 0.0269(15) 0.0316(17) 0.0360(17) 0.0065(13) 0.0090(13) 0.0118(13)
C40 0.0263(15) 0.0295(16) 0.0261(15) 0.0028(12) 0.0084(12) 0.0096(12)

loop_
_atom_type_symbol
_atom_type_description
_atom_type_scat_dispersion_real
_atom_type_scat_dispersion_imag
_atom_type_scat_source
C C 0.0033 0.0016 'International Tables Vol C Tables 4.2.6.8 and 6.1.1.4'
H H 0.0000 0.0000 'International Tables Vol C Tables 4.2.6.8 and 6.1.1.4'
N N 0.0061 0.0033 'International Tables Vol C Tables 4.2.6.8 and 6.1.1.4'
O O 0.0106 0.0060 'International Tables Vol C Tables 4.2.6.8 and 6.1.1.4'
La La -0.2871 2.4523 'International Tables Vol C Tables 4.2.6.8 and 6.1.1.4'
S S 0.1246 0.1234 'International Tables Vol C Tables 4.2.6.8 and 6.1.1.4'

loop_
_geom_angle_atom_site_label_1
_geom_angle_atom_site_label_2
_geom_angle_atom_site_label_3
_geom_angle_site_symmetry_1
_geom_angle_site_symmetry_3
_geom_angle
O10 La1 O21 2_665 2_665 71.49(8)
O10 La1 O15 2_665 . 146.41(8)
O21 La1 O15 2_665 . 141.98(8)
O10 La1 O20 2_665 . 79.17(7)
O21 La1 O20 2_665 . 119.96(7)
O15 La1 O20 . . 78.48(6)
O10 La1 O1 2_665 . 135.58(7)
O21 La1 O1 2_665 . 70.64(7)
O15 La1 O1 . . 75.22(6)
O20 La1 O1 . . 141.13(7)
O10 La1 O16 2_665 2_565 76.46(6)
O21 La1 O16 2_665 2_565 84.20(7)
O15 La1 O16 . 2_565 104.41(6)
O20 La1 O16 . 2_565 137.39(7)
O1 La1 O16 . 2_565 77.47(7)
O10 La1 O11 2_665 . 119.68(7)
O21 La1 O11 2_665 . 78.85(7)
O15 La1 O11 . . 76.15(6)
O20 La1 O11 . . 72.14(7)
O1 La1 O11 . . 74.11(7)
O16 La1 O11 2_565 . 150.42(7)
O10 La1 O2 2_665 . 76.66(7)
O21 La1 O2 2_665 . 143.98(7)
O15 La1 O2 . . 71.94(6)
O20 La1 O2 . . 68.44(6)
O1 La1 O2 . . 127.18(6)
O16 La1 O2 2_565 . 72.22(6)
O11 La1 O2 . . 133.04(6)
O13 S1 O12 . . 119.51(15)
O13 S1 N4 . . 107.25(14)
O12 S1 N4 . . 104.86(13)
O13 S1 C16 . . 107.34(14)
O12 S1 C16 . . 108.83(14)
N4 S1 C16 . . 108.67(13)
O18 S2 O17 . . 119.95(13)
O18 S2 N6 . . 108.07(12)
O17 S2 N6 . . 106.06(12)
O18 S2 C26 . . 105.53(13)
O17 S2 C26 . . 107.46(12)
N6 S2 C26 . . 109.53(13)
O23 S3 O22 . . 119.92(13)
O23 S3 N8 . . 109.74(13)
O22 S3 N8 . . 105.41(13)
O23 S3 C36 . . 106.02(14)
O22 S3 C36 . . 108.98(13)
N8 S3 C36 . . 106.02(13)
La1 O1 H1W . . 124.8
La1 O1 H2W . . 121.2
H1W O1 H2W . . 112.0
La1 O2 H3W . . 121.2
La1 O2 H4W . . 111.1
H3W O2 H4W . . 110.5
H5W O3 H6W . . 110.0
H7W O4 H8W . . 111.8
H9W O5 H10W . . 111.9
H11W O6 H12W . . 109.2
H13W O7 H14W . . 110.9
H15W O8 H16W . . 105.5
H17W O9 H18W . . 137.0
C20 O10 La1 . 2_665 160.8(2)
C20 O11 La1 . . 124.64(18)
C30 O15 La1 . . 171.01(18)
C30 O16 La1 . 2_565 121.43(17)
C40 O20 La1 . . 133.60(18)
C40 O21 La1 . 2_665 156.3(2)
C1 N1 C5 . . 115.3(4)
C10 N2 C6 . . 115.4(3)
C12 N3 C13 . . 128.7(3)
C12 N3 H3 . . 115.6
C13 N3 H3 . . 115.6
C19 N4 S1 . . 120.13(19)
C19 N4 H4 . . 115.4
S1 N4 H4 . . 111.8
C22 N5 C23 . . 128.6(3)
C22 N5 H5 . . 115.7
C23 N5 H5 . . 115.7
C29 N6 S2 . . 123.50(18)
C29 N6 H6 . . 118.3
S2 N6 H6 . . 118.3
C32 N7 C33 . . 127.8(3)
C32 N7 H7 . . 116.1
C33 N7 H7 . . 116.1
C39 N8 S3 . . 122.6(2)
C39 N8 H8 . . 118.7
S3 N8 H8 . . 118.7
N1 C1 C2 . . 124.5(4)
N1 C1 H1 . . 117.8
C2 C1 H1 . . 117.8
C1 C2 C3 . . 120.1(4)
C1 C2 H2 . . 120.0
C3 C2 H2 . . 120.0
C2 C3 C4 . . 116.0(4)
C2 C3 C8 . . 121.9(3)
C4 C3 C8 . . 122.0(4)
C5 C4 C3 . . 120.0(4)
C5 C4 H4A . . 120.0
C3 C4 H4A . . 120.0
N1 C5 C4 . . 124.1(4)
N1 C5 H5A . . 117.9
C4 C5 H5A . . 117.9
N2 C6 C7 . . 124.5(3)
N2 C6 H6A . . 117.7
C7 C6 H6A . . 117.7
C6 C7 C8 . . 119.6(4)
C6 C7 H7A . . 120.2
C8 C7 H7A . . 120.2
C7 C8 C9 . . 116.7(3)
C7 C8 C3 . . 122.0(3)
C9 C8 C3 . . 121.2(3)
C8 C9 C10 . . 120.0(4)
C8 C9 H9 . . 120.0
C10 C9 H9 . . 120.0
N2 C10 C9 . . 123.8(4)
N2 C10 H10 . . 118.1
C9 C10 H10 . . 118.1
C12 C11 H11A . . 109.5
C12 C11 H11B . . 109.5
H11A C11 H11B . . 109.5
C12 C11 H11C . . 109.5
H11A C11 H11C . . 109.5
H11B C11 H11C . . 109.5
O14 C12 N3 . . 123.9(3)
O14 C12 C11 . . 121.3(3)
N3 C12 C11 . . 114.8(3)
C14 C13 C18 . . 119.3(3)
C14 C13 N3 . . 117.3(3)
C18 C13 N3 . . 123.5(3)
C15 C14 C13 . . 120.8(3)
C15 C14 H14 . . 119.6
C13 C14 H14 . . 119.6
C16 C15 C14 . . 119.8(3)
C16 C15 H15 . . 120.1
C14 C15 H15 . . 120.1
C15 C16 C17 . . 120.0(3)
C15 C16 S1 . . 121.1(2)
C17 C16 S1 . . 118.9(2)
C18 C17 C16 . . 120.4(3)
C18 C17 H17 . . 119.8
C16 C17 H17 . . 119.8
C17 C18 C13 . . 119.7(3)
C17 C18 H18 . . 120.1
C13 C18 H18 . . 120.1
N4 C19 C20 . . 111.1(2)
N4 C19 H19A . . 109.4
C20 C19 H19A . . 109.4
N4 C19 H19B . . 109.4
C20 C19 H19B . . 109.4
H19A C19 H19B . . 108.0
O10 C20 O11 . . 125.3(3)
O10 C20 C19 . . 118.1(2)
O11 C20 C19 . . 116.6(2)
C22 C21 H21A . . 109.5
C22 C21 H21B . . 109.5
H21A C21 H21B . . 109.5
C22 C21 H21C . . 109.5
H21A C21 H21C . . 109.5
H21B C21 H21C . . 109.5
O19 C22 N5 . . 123.4(3)
O19 C22 C21 . . 120.7(3)
N5 C22 C21 . . 115.9(3)
C28 C23 C24 . . 119.6(3)
C28 C23 N5 . . 123.3(3)
C24 C23 N5 . . 117.1(3)
C25 C24 C23 . . 120.5(3)
C25 C24 H24 . . 119.7
C23 C24 H24 . . 119.7
C24 C25 C26 . . 120.1(3)
C24 C25 H25 . . 120.0
C26 C25 H25 . . 120.0
C27 C26 C25 . . 119.5(3)
C27 C26 S2 . . 120.0(2)
C25 C26 S2 . . 120.5(2)
C26 C27 C28 . . 120.6(3)
C26 C27 H27 . . 119.7
C28 C27 H27 . . 119.7
C23 C28 C27 . . 119.7(3)
C23 C28 H28 . . 120.2
C27 C28 H28 . . 120.2
N6 C29 C30 . . 113.0(2)
N6 C29 H29A . . 109.0
C30 C29 H29A . . 109.0
N6 C29 H29B . . 109.0
C30 C29 H29B . . 109.0
H29A C29 H29B . . 107.8
O15 C30 O16 . . 124.1(2)
O15 C30 C29 . . 119.7(2)
O16 C30 C29 . . 116.1(2)
C32 C31 H31A . . 109.5
C32 C31 H31B . . 109.5
H31A C31 H31B . . 109.5
C32 C31 H31C . . 109.5
H31A C31 H31C . . 109.5
H31B C31 H31C . . 109.5
O24 C32 N7 . . 123.4(4)
O24 C32 C31 . . 122.0(4)
N7 C32 C31 . . 114.6(4)
C38 C33 C34 . . 118.4(3)
C38 C33 N7 . . 123.9(3)
C34 C33 N7 . . 117.7(3)
C35 C34 C33 . . 121.2(3)
C35 C34 H34 . . 119.4
C33 C34 H34 . . 119.4
C34 C35 C36 . . 119.3(3)
C34 C35 H35 . . 120.4
C36 C35 H35 . . 120.4
C37 C36 C35 . . 119.9(3)
C37 C36 S3 . . 120.3(2)
C35 C36 S3 . . 119.8(2)
C36 C37 C38 . . 120.7(3)
C36 C37 H37 . . 119.7
C38 C37 H37 . . 119.7
C37 C38 C33 . . 120.5(3)
C37 C38 H38 . . 119.8
C33 C38 H38 . . 119.8
N8 C39 C40 . . 112.1(2)
N8 C39 H39A . . 109.2
C40 C39 H39A . . 109.2
N8 C39 H39B . . 109.2
C40 C39 H39B . . 109.2
H39A C39 H39B . . 107.9
O21 C40 O20 . . 125.6(3)
O21 C40 C39 . . 117.5(2)
O20 C40 C39 . . 116.9(2)

loop_
_geom_bond_atom_site_label_1
_geom_bond_atom_site_label_2
_geom_bond_site_symmetry_2
_geom_bond_distance
La1 O10 2_665 2.433(2)
La1 O21 2_665 2.442(2)
La1 O15 . 2.4662(18)
La1 O20 . 2.4887(19)
La1 O1 . 2.549(2)
La1 O16 2_565 2.5505(18)
La1 O11 . 2.553(2)
La1 O2 . 2.641(2)
S1 O13 . 1.428(2)
S1 O12 . 1.436(2)
S1 N4 . 1.615(2)
S1 C16 . 1.764(3)
S2 O18 . 1.434(2)
S2 O17 . 1.4345(19)
S2 N6 . 1.598(2)
S2 C26 . 1.760(3)
S3 O23 . 1.430(2)
S3 O22 . 1.433(2)
S3 N8 . 1.602(2)
S3 C36 . 1.765(3)
O1 H1W . 0.8232
O1 H2W . 0.8290
O2 H3W . 0.8361
O2 H4W . 0.8265
O3 H5W . 0.8497
O3 H6W . 0.8351
O4 H7W . 0.8315
O4 H8W . 0.8231
O5 H9W . 0.8356
O5 H10W . 0.8273
O6 H11W . 0.8353
O6 H12W . 0.8372
O7 H13W . 0.8312
O7 H14W . 0.8362
O8 H15W . 0.8261
O8 H16W . 0.9075
O9 H17W . 0.8282
O9 H18W . 0.8497
O10 C20 . 1.238(3)
O10 La1 2_665 2.433(2)
O11 C20 . 1.252(3)
O14 C12 . 1.221(4)
O15 C30 . 1.254(3)
O16 C30 . 1.259(3)
O16 La1 2_565 2.5505(18)
O19 C22 . 1.217(4)
O20 C40 . 1.253(3)
O21 C40 . 1.245(3)
O21 La1 2_665 2.442(2)
O24 C32 . 1.207(5)
N1 C1 . 1.327(5)
N1 C5 . 1.343(6)
N2 C10 . 1.332(5)
N2 C6 . 1.333(5)
N3 C12 . 1.350(4)
N3 C13 . 1.407(4)
N3 H3 . 0.8600
N4 C19 . 1.463(3)
N4 H4 . 0.8505
N5 C22 . 1.345(4)
N5 C23 . 1.407(4)
N5 H5 . 0.8600
N6 C29 . 1.459(3)
N6 H6 . 0.8600
N7 C32 . 1.360(5)
N7 C33 . 1.405(4)
N7 H7 . 0.8600
N8 C39 . 1.457(3)
N8 H8 . 0.8600
C1 C2 . 1.381(5)
C1 H1 . 0.9300
C2 C3 . 1.383(5)
C2 H2 . 0.9300
C3 C4 . 1.388(5)
C3 C8 . 1.479(5)
C4 C5 . 1.378(6)
C4 H4A . 0.9300
C5 H5A . 0.9300
C6 C7 . 1.377(5)
C6 H6A . 0.9300
C7 C8 . 1.378(5)
C7 H7A . 0.9300
C8 C9 . 1.377(5)
C9 C10 . 1.383(5)
C9 H9 . 0.9300
C10 H10 . 0.9300
C11 C12 . 1.502(5)
C11 H11A . 0.9600
C11 H11B . 0.9600
C11 H11C . 0.9600
C13 C14 . 1.383(4)
C13 C18 . 1.390(4)
C14 C15 . 1.379(4)
C14 H14 . 0.9300
C15 C16 . 1.375(4)
C15 H15 . 0.9300
C16 C17 . 1.381(4)
C17 C18 . 1.379(4)
C17 H17 . 0.9300
C18 H18 . 0.9300
C19 C20 . 1.513(4)
C19 H19A . 0.9700
C19 H19B . 0.9700
C21 C22 . 1.498(4)
C21 H21A . 0.9600
C21 H21B . 0.9600
C21 H21C . 0.9600
C23 C28 . 1.388(4)
C23 C24 . 1.391(4)
C24 C25 . 1.376(4)
C24 H24 . 0.9300
C25 C26 . 1.390(4)
C25 H25 . 0.9300
C26 C27 . 1.385(4)
C27 C28 . 1.388(4)
C27 H27 . 0.9300
C28 H28 . 0.9300
C29 C30 . 1.506(4)
C29 H29A . 0.9700
C29 H29B . 0.9700
C31 C32 . 1.507(5)
C31 H31A . 0.9600
C31 H31B . 0.9600
C31 H31C . 0.9600
C33 C38 . 1.382(4)
C33 C34 . 1.392(5)
C34 C35 . 1.378(4)
C34 H34 . 0.9300
C35 C36 . 1.386(4)
C35 H35 . 0.9300
C36 C37 . 1.372(4)
C37 C38 . 1.377(4)
C37 H37 . 0.9300
C38 H38 . 0.9300
C39 C40 . 1.516(4)
C39 H39A . 0.9700
C39 H39B . 0.9700

loop_
_geom_hbond_atom_site_label_D
_geom_hbond_atom_site_label_H
_geom_hbond_atom_site_label_A
_geom_hbond_site_symmetry_A
_geom_hbond_distance_DH
_geom_hbond_distance_HA
_geom_hbond_distance_DA
_geom_hbond_angle_DHA
_geom_hbond_publ_flag
O1 H1W O23 2_665 0.82 2.11 2.872(3) 153.2 y
O1 H2W O2 2_565 0.83 1.99 2.818(3) 179.0 y
O2 H3W N2 . 0.84 2.00 2.827(4) 171.0 y
O2 H4W O4 2_565 0.83 1.98 2.744(3) 153.5 y
O3 H5W O9 2_776 0.85 1.98 2.801(4) 162.4 y
O3 H6W O14 2_766 0.84 1.94 2.772(3) 174.6 y
O4 H7W N1 1_565 0.83 1.99 2.781(4) 157.8 y
O4 H8W O12 1_455 0.82 2.41 3.166(3) 153.5 y
O4 H8W S1 1_455 0.82 2.94 3.711(3) 155.8 y
O5 H9W O4 . 0.84 2.04 2.865(4) 167.2 y
O5 H10W O11 . 0.83 2.03 2.844(4) 168.2 y
O6 H11W O5 . 0.84 1.91 2.716(4) 160.4 y
O6 H12W O18 . 0.84 2.01 2.805(3) 158.3 y
O7 H13W O13 . 0.83 2.12 2.914(4) 159.9 y
O7 H14W O6 . 0.84 2.00 2.810(4) 164.5 y
O8 H15W O19 1_565 0.83 2.00 2.722(4) 144.8 y
O8 H16W O7 . 0.91 1.88 2.708(4) 151.3 y
O9 H17W O8 . 0.83 2.00 2.751(4) 151.1 y
N3 H3 O6 2_666 0.86 2.15 3.007(4) 171.2 y
N4 H4 O16 1_655 0.85 2.30 3.151(3) 173.3 y
N5 H5 O3 2_666 0.86 2.06 2.921(4) 176.6 y
N6 H6 O20 . 0.86 2.19 3.040(3) 169.3 y
N7 H7 O8 1_545 0.86 2.02 2.878(4) 171.9 y
N8 H8 O17 . 0.86 2.33 2.974(3) 131.3 y

loop_
_geom_torsion_atom_site_label_1
_geom_torsion_atom_site_label_2
_geom_torsion_atom_site_label_3
_geom_torsion_atom_site_label_4
_geom_torsion_site_symmetry_1
_geom_torsion
O10 La1 O11 C20 2_665 -0.6(2)
O21 La1 O11 C20 2_665 -61.6(2)
O15 La1 O11 C20 . 147.3(2)
O20 La1 O11 C20 . 65.1(2)
O1 La1 O11 C20 . -134.4(2)
O16 La1 O11 C20 2_565 -117.9(2)
O2 La1 O11 C20 . 99.1(2)
O10 La1 O20 C40 2_665 38.9(2)
O21 La1 O20 C40 2_665 -22.2(3)
O15 La1 O20 C40 . -166.3(3)
O1 La1 O20 C40 . -118.2(2)
O16 La1 O20 C40 2_565 94.8(3)
O11 La1 O20 C40 . -87.3(3)
O2 La1 O20 C40 . 118.7(3)
O13 S1 N4 C19 . -54.5(3)
O12 S1 N4 C19 . 177.4(2)
C16 S1 N4 C19 . 61.2(3)
O18 S2 N6 C29 . -35.9(3)
O17 S2 N6 C29 . -165.7(2)
C26 S2 N6 C29 . 78.6(2)
O23 S3 N8 C39 . 44.2(3)
O22 S3 N8 C39 . 174.6(2)
C36 S3 N8 C39 . -69.9(3)
C5 N1 C1 C2 . 1.2(7)
N1 C1 C2 C3 . 0.1(6)
C1 C2 C3 C4 . -1.5(6)
C1 C2 C3 C8 . 175.3(4)
C2 C3 C4 C5 . 1.4(7)
C8 C3 C4 C5 . -175.4(4)
C1 N1 C5 C4 . -1.3(8)
C3 C4 C5 N1 . 0.0(9)
C10 N2 C6 C7 . -0.7(5)
N2 C6 C7 C8 . 0.3(5)
C6 C7 C8 C9 . 0.2(5)
C6 C7 C8 C3 . -177.3(3)
C2 C3 C8 C7 . 33.0(5)
C4 C3 C8 C7 . -150.4(4)
C2 C3 C8 C9 . -144.4(4)
C4 C3 C8 C9 . 32.2(6)
C7 C8 C9 C10 . -0.3(6)
C3 C8 C9 C10 . 177.2(4)
C6 N2 C10 C9 . 0.6(6)
C8 C9 C10 N2 . -0.1(7)
C13 N3 C12 O14 . -3.9(5)
C13 N3 C12 C11 . 175.4(3)
C12 N3 C13 C14 . -171.7(3)
C12 N3 C13 C18 . 9.3(5)
C18 C13 C14 C15 . -0.9(5)
N3 C13 C14 C15 . -180.0(3)
C13 C14 C15 C16 . 0.4(5)
C14 C15 C16 C17 . 1.0(5)
C14 C15 C16 S1 . -179.7(2)
O13 S1 C16 C15 . 5.6(3)
O12 S1 C16 C15 . 136.2(3)
N4 S1 C16 C15 . -110.1(3)
O13 S1 C16 C17 . -175.0(2)
O12 S1 C16 C17 . -44.4(3)
N4 S1 C16 C17 . 69.3(3)
C15 C16 C17 C18 . -1.7(5)
S1 C16 C17 C18 . 178.9(2)
C16 C17 C18 C13 . 1.1(5)
C14 C13 C18 C17 . 0.2(5)
N3 C13 C18 C17 . 179.2(3)
S1 N4 C19 C20 . -172.33(19)
La1 O10 C20 O11 2_665 -65.3(7)
La1 O10 C20 C19 2_665 114.3(5)
La1 O11 C20 O10 . 19.9(4)
La1 O11 C20 C19 . -159.66(18)
N4 C19 C20 O10 . 2.6(4)
N4 C19 C20 O11 . -177.8(2)
C23 N5 C22 O19 . -1.3(6)
C23 N5 C22 C21 . 178.5(3)
C22 N5 C23 C28 . 8.6(5)
C22 N5 C23 C24 . -172.1(3)
C28 C23 C24 C25 . -1.3(5)
N5 C23 C24 C25 . 179.4(3)
C23 C24 C25 C26 . 0.3(5)
C24 C25 C26 C27 . 0.6(5)
C24 C25 C26 S2 . -176.7(2)
O18 S2 C26 C27 . -134.9(2)
O17 S2 C26 C27 . -5.8(3)
N6 S2 C26 C27 . 108.9(3)
O18 S2 C26 C25 . 42.4(3)
O17 S2 C26 C25 . 171.5(2)
N6 S2 C26 C25 . -73.7(3)
C25 C26 C27 C28 . -0.5(5)
S2 C26 C27 C28 . 176.9(3)
C24 C23 C28 C27 . 1.4(5)
N5 C23 C28 C27 . -179.3(3)
C26 C27 C28 C23 . -0.5(5)
S2 N6 C29 C30 . 165.5(2)
La1 O16 C30 O15 2_565 19.3(4)
La1 O16 C30 C29 2_565 -158.89(18)
N6 C29 C30 O15 . -1.5(4)
N6 C29 C30 O16 . 176.8(2)
C33 N7 C32 O24 . -4.5(7)
C33 N7 C32 C31 . 173.5(4)
C32 N7 C33 C38 . 1.1(6)
C32 N7 C33 C34 . -177.6(4)
C38 C33 C34 C35 . -2.0(5)
N7 C33 C34 C35 . 176.8(3)
C33 C34 C35 C36 . 0.7(5)
C34 C35 C36 C37 . 0.8(5)
C34 C35 C36 S3 . 179.8(3)
O23 S3 C36 C37 . -13.3(3)
O22 S3 C36 C37 . -143.7(3)
N8 S3 C36 C37 . 103.3(3)
O23 S3 C36 C35 . 167.7(2)
O22 S3 C36 C35 . 37.3(3)
N8 S3 C36 C35 . -75.7(3)
C35 C36 C37 C38 . -0.8(5)
S3 C36 C37 C38 . -179.9(3)
C36 C37 C38 C33 . -0.5(6)
C34 C33 C38 C37 . 1.9(5)
N7 C33 C38 C37 . -176.8(3)
S3 N8 C39 C40 . -112.7(2)
La1 O21 C40 O20 2_665 25.1(7)
La1 O21 C40 C39 2_665 -156.4(4)
La1 O20 C40 O21 . 9.6(5)
La1 O20 C40 C39 . -168.93(18)
N8 C39 C40 O21 . 47.5(4)
N8 C39 C40 O20 . -133.9(3)
